data_7059160
loop_
_publ_author_name
'Doroshenko, Iaroslav'
'Buchholz, Axel'
'Domincova Bergerova, Eva'
'Plass, Winfried'
'Pinkas, Jiri'

_publ_section_title
;
 Heterometallic 3d--4f {Co2Gd4} phosphonates: new members of the potential
 magnetic cooler family
;
_journal_issue 2
_journal_name_full 'New Journal of Chemistry'
_journal_page_first 513
_journal_page_last 521
_journal_paper_doi 10.1039/C9NJ05071J
_journal_volume 44
_journal_year 2020
_chemical_formula_sum 'C92 H112 Br6 Co2 Gd4 N10 Na2 O36 P6'
_chemical_formula_weight 3392.03
_space_group_crystal_system triclinic
_space_group_IT_number 2
_space_group_name_Hall '-P 1'
_space_group_name_H-M_alt 'P -1'
_atom_sites_solution_hydrogens geom
_audit_creation_method SHELXL-2014/7
_audit_update_record
;
2019-04-30 deposited with the CCDC.	2019-11-28 downloaded from the CCDC.
;
_cell_angle_alpha 100.792(3)
_cell_angle_beta 96.032(3)
_cell_angle_gamma 105.193(2)
_cell_formula_units_Z 2
_cell_length_a 14.8697(10)
_cell_length_b 15.9498(11)
_cell_length_c 30.095(3)
_cell_measurement_reflns_used 128828
_cell_measurement_temperature 120(2)
_cell_measurement_theta_max 27.5
_cell_measurement_theta_min 1.4
_cell_volume 6676.2(9)
_computing_structure_refinement 'SHELXL-2014/7 (Sheldrick, 2014)'
_diffrn_ambient_temperature 120(2)
_diffrn_detector CCD
_diffrn_detector_area_resol_mean 28.5714
_diffrn_measured_fraction_theta_full 0.985
_diffrn_measured_fraction_theta_max 0.985
_diffrn_measurement_device
;
AFC11 (Right): Eulerian 3 circle
;
_diffrn_measurement_device_type
;
Rigaku Saturn724+ (2x2 bin mode)
;
_diffrn_measurement_method 'profile data from \w-scans'
_diffrn_measurement_specimen_support Fiber
_diffrn_radiation_monochromator Multilayer
_diffrn_radiation_type MoK\a
_diffrn_radiation_wavelength 0.71073
_diffrn_reflns_av_R_equivalents 0.0246
_diffrn_reflns_av_unetI/netI 0.0426
_diffrn_reflns_Laue_measured_fraction_full 0.985
_diffrn_reflns_Laue_measured_fraction_max 0.985
_diffrn_reflns_limit_h_max 17
_diffrn_reflns_limit_h_min -17
_diffrn_reflns_limit_k_max 18
_diffrn_reflns_limit_k_min -18
_diffrn_reflns_limit_l_max 32
_diffrn_reflns_limit_l_min -32
_diffrn_reflns_number 34134
_diffrn_reflns_point_group_measured_fraction_full 0.985
_diffrn_reflns_point_group_measured_fraction_max 0.985
_diffrn_reflns_theta_full 25.000
_diffrn_reflns_theta_max 25.000
_diffrn_reflns_theta_min 1.493
_diffrn_source 'Rotating Anode'
_exptl_absorpt_coefficient_mu 4.146
_exptl_crystal_density_diffrn 1.687
_exptl_crystal_description prism
_exptl_crystal_F_000 3308
_refine_diff_density_max 1.347
_refine_diff_density_min -1.219
_refine_diff_density_rms 0.121
_refine_ls_extinction_method none
_refine_ls_goodness_of_fit_ref 1.045
_refine_ls_hydrogen_treatment constr
_refine_ls_matrix_type full
_refine_ls_number_parameters 1447
_refine_ls_number_reflns 23179
_refine_ls_number_restraints 1908
_refine_ls_restrained_S_all 1.017
_refine_ls_R_factor_all 0.0414
_refine_ls_R_factor_gt 0.0389
_refine_ls_shift/su_max 0.002
_refine_ls_shift/su_mean 0.000
_refine_ls_structure_factor_coef Fsqd
_refine_ls_weighting_details 'w=1/[\s^2^(Fo^2^)+(0.0325P)^2^+30.0000P] where P=(Fo^2^+2Fc^2^)/3'
_refine_ls_weighting_scheme calc
_refine_ls_wR_factor_gt 0.0985
_refine_ls_wR_factor_ref 0.0998
_reflns_Friedel_coverage 0.000
_reflns_number_gt 21614
_reflns_number_total 23179
_reflns_threshold_expression 'I > 2\s(I)'
_cod_data_source_file c9nj05071j2.cif
_cod_data_source_block 0808a_sq
_cod_depositor_comments
;Adding full bibliography for 7059159--7059161.cif.

 Adding full bibliography for 7059159--7059161.cif.
;
_cod_database_code 7059160
_shelx_shelxl_version_number 2014/7
_shelx_space_group_comment
;
The symmetry employed for this shelxl refinement is uniquely defined
by the following loop, which should always be used as a source of
symmetry information in preference to the above space-group names.
They are only intended as comments.
;

loop_
_space_group_symop_operation_xyz
'x, y, z'
'-x, -y, -z'

loop_
_atom_site_label
_atom_site_type_symbol
_atom_site_fract_x
_atom_site_fract_y
_atom_site_fract_z
_atom_site_U_iso_or_equiv
_atom_site_adp_type
_atom_site_occupancy
_atom_site_site_symmetry_order
_atom_site_calc_flag
_atom_site_refinement_flags_posn
_atom_site_refinement_flags_adp
Gd1 Gd 0.29256(2) 0.71245(2) 0.70465(2) 0.02703(6) Uani 1 1 d . U
Gd2 Gd 0.43489(2) 0.56222(2) 0.74746(2) 0.02679(6) Uani 1 1 d . U
Gd3 Gd 0.60422(2) 0.86669(2) 0.84796(2) 0.02526(6) Uani 1 1 d . U
Gd4 Gd 0.65885(2) 0.90106(2) 0.72809(2) 0.02725(6) Uani 1 1 d . U
Co1 Co 0.06935(5) 0.35727(5) 0.59441(2) 0.04098(17) Uani 1 1 d . U
Co2 Co 0.98063(5) 1.12511(4) 0.89598(2) 0.02927(14) Uani 1 1 d . U
Na1 Na 0.3535(2) 0.36816(17) 0.64045(9) 0.0556(6) Uani 1 1 d . U
Na2 Na 0.9819(2) 1.10062(19) 0.78165(9) 0.0631(7) Uani 1 1 d . U
N1 N 0.1196(4) 0.3382(4) 0.53695(16) 0.0562(13) Uani 1 1 d . U
N2 N 0.0702(4) 0.4714(4) 0.57760(15) 0.0462(11) Uani 1 1 d . U
N3 N 1.0731(3) 1.0586(3) 0.89178(15) 0.0365(9) Uani 1 1 d . U
N4 N 0.9284(3) 1.0403(3) 0.93317(13) 0.0284(8) Uani 1 1 d . U
O21 O 0.0796(3) 0.2461(3) 0.60394(17) 0.0581(11) Uani 1 1 d . U
O22 O 1.0347(3) 1.1935(3) 0.85513(13) 0.0426(9) Uani 1 1 d . U
O23 O 0.1959(3) 0.7467(4) 0.76058(13) 0.0545(12) Uani 1 1 d . U
O24 O 0.5005(3) 0.4979(2) 0.68209(13) 0.0424(9) Uani 1 1 d . U
O25 O 0.7718(3) 0.8207(3) 0.70283(13) 0.0418(9) Uani 1 1 d . U
O26 O 0.5144(3) 0.9692(2) 0.87332(11) 0.0344(8) Uani 1 1 d . U
O41 O 0.4226(6) 0.3731(4) 0.5753(2) 0.096(2) Uani 1 1 d . U
O42 O 0.2488(4) 0.2299(3) 0.6160(2) 0.0813(17) Uani 1 1 d . U
O43 O 0.4188(4) 0.3042(3) 0.69629(17) 0.0630(12) Uani 1 1 d . U
O51 O 1.1240(5) 1.1171(5) 0.75456(19) 0.106(2) Uani 1 1 d . U
O52 O 0.9394(4) 0.9564(4) 0.7329(2) 0.0822(16) Uani 1 1 d . U
O53 O 0.8862(4) 1.1257(3) 0.72178(16) 0.0646(12) Uani 1 1 d . U
C1 C 0.1377(5) 0.2620(6) 0.5169(3) 0.077(2) Uani 1 1 d . U
H1 H 0.1213 0.2111 0.5298 0.092 Uiso 1 1 calc R U
C2 C 0.1806(7) 0.2580(8) 0.4773(3) 0.093(3) Uani 1 1 d . U
H2 H 0.1920 0.2044 0.4628 0.111 Uiso 1 1 calc R U
C3 C 0.2064(9) 0.3359(9) 0.4594(3) 0.109(3) Uani 1 1 d . U
H3 H 0.2379 0.3352 0.4336 0.131 Uiso 1 1 calc R U
C4 C 0.1866(7) 0.4104(8) 0.4788(2) 0.088(3) Uani 1 1 d . U
H4 H 0.2024 0.4617 0.4662 0.106 Uiso 1 1 calc R U
C5 C 0.1426(5) 0.4122(6) 0.5176(2) 0.0673(17) Uani 1 1 d . U
C6 C 0.1095(5) 0.4862(5) 0.54022(19) 0.0549(14) Uani 1 1 d . U
C7 C 0.1109(5) 0.5643(6) 0.5236(2) 0.0664(17) Uani 1 1 d . U
H7 H 0.1392 0.5747 0.4975 0.080 Uiso 1 1 calc R U
C8 C 0.0707(6) 0.6238(6) 0.5461(2) 0.0706(19) Uani 1 1 d . U
H8 H 0.0703 0.6761 0.5354 0.085 Uiso 1 1 calc R U
C9 C 0.0316(6) 0.6091(5) 0.5832(2) 0.0656(18) Uani 1 1 d . U
H9 H 0.0038 0.6510 0.5987 0.079 Uiso 1 1 calc R U
C10 C 0.0319(5) 0.5324(4) 0.5992(2) 0.0531(14) Uani 1 1 d . U
H10 H 0.0047 0.5229 0.6256 0.064 Uiso 1 1 calc R U
C11 C 1.1494(4) 1.0776(4) 0.8723(2) 0.0464(13) Uani 1 1 d . U
H11 H 1.1643 1.1305 0.8610 0.056 Uiso 1 1 calc R U
C12 C 1.2094(5) 1.0226(5) 0.8678(2) 0.0589(16) Uani 1 1 d . U
H12 H 1.2624 1.0360 0.8526 0.071 Uiso 1 1 calc R U
C13 C 1.1881(5) 0.9487(5) 0.8862(2) 0.0569(15) Uani 1 1 d . U
H13 H 1.2281 0.9108 0.8842 0.068 Uiso 1 1 calc R U
C14 C 1.1113(4) 0.9285(4) 0.90722(18) 0.0431(12) Uani 1 1 d . U
H14 H 1.0973 0.8768 0.9196 0.052 Uiso 1 1 calc R U
C15 C 1.0524(4) 0.9850(3) 0.91051(16) 0.0325(10) Uani 1 1 d . U
C16 C 0.9718(4) 0.9746(3) 0.93318(16) 0.0300(9) Uani 1 1 d . U
C17 C 0.9389(4) 0.9074(3) 0.95659(16) 0.0322(10) Uani 1 1 d . U
H17 H 0.9689 0.8616 0.9566 0.039 Uiso 1 1 calc R U
C18 C 0.8637(4) 0.9070(3) 0.97951(16) 0.0358(11) Uani 1 1 d . U
H18 H 0.8413 0.8612 0.9952 0.043 Uiso 1 1 calc R U
C19 C 0.8209(4) 0.9746(3) 0.97940(17) 0.0350(11) Uani 1 1 d . U
H19 H 0.7688 0.9760 0.9950 0.042 Uiso 1 1 calc R U
C20 C 0.8558(3) 1.0401(3) 0.95599(15) 0.0298(10) Uani 1 1 d . U
H20 H 0.8270 1.0867 0.9562 0.036 Uiso 1 1 calc R U
C21 C -0.0010(5) 0.1771(4) 0.6072(2) 0.0587(17) Uani 1 1 d . U
H21A H -0.0247 0.1948 0.6356 0.088 Uiso 1 1 calc R U
H21B H 0.0166 0.1221 0.6073 0.088 Uiso 1 1 calc R U
H21C H -0.0504 0.1670 0.5809 0.088 Uiso 1 1 calc R U
C22 C 1.0795(6) 1.2849(4) 0.8706(2) 0.0629(19) Uani 1 1 d . U
H22A H 1.0375 1.3135 0.8866 0.094 Uiso 1 1 calc R U
H22B H 1.0945 1.3111 0.8443 0.094 Uiso 1 1 calc R U
H22C H 1.1380 1.2941 0.8916 0.094 Uiso 1 1 calc R U
C23 C 0.1740(9) 0.8366(8) 0.7670(3) 0.102(3) Uani 1 1 d . U
H23A H 0.2315 0.8846 0.7815 0.153 Uiso 1 1 calc R U
H23B H 0.1254 0.8368 0.7866 0.153 Uiso 1 1 calc R U
H23C H 0.1512 0.8459 0.7371 0.153 Uiso 1 1 calc R U
C24 C 0.5894(6) 0.4763(5) 0.6901(4) 0.082(2) Uani 1 1 d . U
H24A H 0.6158 0.4960 0.7228 0.123 Uiso 1 1 calc R U
H24B H 0.6341 0.5066 0.6724 0.123 Uiso 1 1 calc R U
H24C H 0.5781 0.4117 0.6804 0.123 Uiso 1 1 calc R U
C25 C 0.7726(6) 0.7869(5) 0.6547(2) 0.0569(17) Uani 1 1 d . U
H25A H 0.7157 0.7370 0.6420 0.085 Uiso 1 1 calc R U
H25B H 0.8287 0.7665 0.6515 0.085 Uiso 1 1 calc R U
H25C H 0.7737 0.8344 0.6381 0.085 Uiso 1 1 calc R U
C26 C 0.4553(4) 0.9599(4) 0.90751(18) 0.0426(13) Uani 1 1 d . U
H26A H 0.4026 0.9053 0.8967 0.064 Uiso 1 1 calc R U
H26B H 0.4306 1.0115 0.9135 0.064 Uiso 1 1 calc R U
H26C H 0.4920 0.9566 0.9358 0.064 Uiso 1 1 calc R U
C41 C 0.4166(8) 0.2978(7) 0.5387(3) 0.092(3) Uani 1 1 d . U
H41A H 0.4737 0.2785 0.5432 0.138 Uiso 1 1 calc R U
H41B H 0.4111 0.3151 0.5092 0.138 Uiso 1 1 calc R U
H41C H 0.3611 0.2487 0.5390 0.138 Uiso 1 1 calc R U
C42 C 0.2565(7) 0.1435(5) 0.6006(4) 0.095(3) Uani 1 1 d . U
H42A H 0.2203 0.1179 0.5697 0.142 Uiso 1 1 calc R U
H42B H 0.2315 0.1060 0.6214 0.142 Uiso 1 1 calc R U
H42C H 0.3230 0.1465 0.6001 0.142 Uiso 1 1 calc R U
C43 C 0.3590(7) 0.2448(6) 0.7163(3) 0.086(3) Uani 1 1 d . U
H43A H 0.3133 0.2726 0.7293 0.129 Uiso 1 1 calc R U
H43B H 0.3962 0.2293 0.7406 0.129 Uiso 1 1 calc R U
H43C H 0.3253 0.1907 0.6930 0.129 Uiso 1 1 calc R U
C51 C 1.1250(7) 1.0839(8) 0.7086(3) 0.099(4) Uani 1 1 d . U
H51A H 1.1583 1.0381 0.7059 0.149 Uiso 1 1 calc R U
H51B H 1.1575 1.1324 0.6951 0.149 Uiso 1 1 calc R U
H51C H 1.0600 1.0577 0.6924 0.149 Uiso 1 1 calc R U
C52 C 0.9849(7) 0.9138(6) 0.7596(4) 0.093(3) Uani 1 1 d . U
H52A H 1.0529 0.9443 0.7659 0.139 Uiso 1 1 calc R U
H52B H 0.9741 0.8518 0.7433 0.139 Uiso 1 1 calc R U
H52C H 0.9602 0.9148 0.7886 0.139 Uiso 1 1 calc R U
C53 C 0.8373(6) 1.1871(5) 0.7088(3) 0.071(2) Uani 1 1 d . U
H53A H 0.7732 1.1713 0.7162 0.107 Uiso 1 1 calc R U
H53B H 0.8339 1.1837 0.6758 0.107 Uiso 1 1 calc R U
H53C H 0.8716 1.2480 0.7257 0.107 Uiso 1 1 calc R U
P1_1 P 0.49003(9) 0.69234(9) 0.65812(4) 0.0303(3) Uani 1 1 d . U
Br1_1 Br 0.07545(6) 0.94685(5) 0.52724(2) 0.06166(18) Uani 1 1 d . U
O1_1 O 0.4265(2) 0.6586(2) 0.69309(10) 0.0278(7) Uani 1 1 d . U
O2_1 O 0.5413(3) 0.6252(2) 0.64063(12) 0.0388(8) Uani 1 1 d . U
O3_1 O 0.5545(3) 0.7862(2) 0.67745(11) 0.0329(7) Uani 1 1 d . U
O4_1 O 0.1769(3) 0.7552(3) 0.67003(12) 0.0410(9) Uani 1 1 d . U
N1_1 N 0.3353(3) 0.7395(3) 0.62682(13) 0.0344(9) Uani 1 1 d . U
C1_1 C 0.4070(4) 0.6968(4) 0.60870(15) 0.0344(11) Uani 1 1 d . U
C2_1 C 0.3514(4) 0.6006(4) 0.58348(17) 0.0400(12) Uani 1 1 d . U
H2A_1 H 0.3157 0.5705 0.6045 0.060 Uiso 1 1 calc R U
H2B_1 H 0.3956 0.5681 0.5729 0.060 Uiso 1 1 calc R U
H2C_1 H 0.3077 0.6019 0.5571 0.060 Uiso 1 1 calc R U
C3_1 C 0.4659(4) 0.7441(4) 0.57656(17) 0.0456(14) Uani 1 1 d . U
H3A_1 H 0.4250 0.7384 0.5477 0.068 Uiso 1 1 calc R U
H3B_1 H 0.5163 0.7167 0.5702 0.068 Uiso 1 1 calc R U
H3C_1 H 0.4938 0.8073 0.5913 0.068 Uiso 1 1 calc R U
C4_1 C 0.3011(4) 0.7860(3) 0.60183(16) 0.0369(11) Uani 1 1 d . U
H4_1 H 0.3324 0.7992 0.5770 0.044 Uiso 1 1 calc R U
C5_1 C 0.2205(4) 0.8199(4) 0.60772(16) 0.0378(11) Uani 1 1 d . U
C6_1 C 0.1962(5) 0.8674(4) 0.57464(17) 0.0434(12) Uani 1 1 d . U
H6_1 H 0.2359 0.8815 0.5527 0.052 Uiso 1 1 calc R U
C7_1 C 0.1137(5) 0.8926(4) 0.57510(18) 0.0453(13) Uani 1 1 d . U
C8_1 C 0.0572(5) 0.8774(4) 0.60720(19) 0.0472(13) Uani 1 1 d . U
H8_1 H 0.0027 0.8980 0.6072 0.057 Uiso 1 1 calc R U
C9_1 C 0.0786(5) 0.8323(4) 0.6397(2) 0.0474(13) Uani 1 1 d . U
H9_1 H 0.0384 0.8212 0.6618 0.057 Uiso 1 1 calc R U
C10_1 C 0.1617(4) 0.8016(4) 0.64050(17) 0.0382(11) Uani 1 1 d . U
P1_2 P 0.36323(9) 0.70373(8) 0.82402(4) 0.0251(2) Uani 1 1 d . U
Br1_2 Br 0.71465(7) 0.39334(5) 0.92895(3) 0.0888(3) Uani 1 1 d . U
O1_2 O 0.3424(2) 0.6590(2) 0.77205(10) 0.0263(7) Uani 1 1 d . U
O2_2 O 0.2906(3) 0.7508(2) 0.83793(10) 0.0325(7) Uani 1 1 d . U
O3_2 O 0.4642(3) 0.7606(2) 0.83741(12) 0.0351(8) Uani 1 1 d . U
O4_2 O 0.4772(3) 0.4450(3) 0.76697(13) 0.0416(8) Uani 1 1 d . U
N1_2 N 0.4160(3) 0.5621(3) 0.83277(14) 0.0296(8) Uani 1 1 d . U
C1_2 C 0.3516(3) 0.6100(3) 0.85281(15) 0.0266(9) Uani 1 1 d . U
C2_2 C 0.2529(4) 0.5447(3) 0.83874(18) 0.0347(11) Uani 1 1 d . U
H2A_2 H 0.2407 0.5216 0.8055 0.052 Uiso 1 1 calc R U
H2B_2 H 0.2062 0.5753 0.8475 0.052 Uiso 1 1 calc R U
H2C_2 H 0.2485 0.4952 0.8542 0.052 Uiso 1 1 calc R U
C3_2 C 0.3719(4) 0.6456(4) 0.90475(16) 0.0354(11) Uani 1 1 d . U
H3A_2 H 0.3636 0.5956 0.9200 0.053 Uiso 1 1 calc R U
H3B_2 H 0.3282 0.6798 0.9138 0.053 Uiso 1 1 calc R U
H3C_2 H 0.4370 0.6843 0.9138 0.053 Uiso 1 1 calc R U
C4_2 C 0.4669(4) 0.5334(3) 0.86006(18) 0.0350(11) Uani 1 1 d . U
H4_2 H 0.4641 0.5503 0.8918 0.042 Uiso 1 1 calc R U
C5_2 C 0.5284(4) 0.4779(3) 0.84809(18) 0.0352(10) Uani 1 1 d . U
C6_2 C 0.5839(4) 0.4638(4) 0.8849(2) 0.0448(13) Uani 1 1 d . U
H6_2 H 0.5815 0.4916 0.9154 0.054 Uiso 1 1 calc R U
C7_2 C 0.6421(5) 0.4097(4) 0.8772(3) 0.0559(15) Uani 1 1 d . U
C8_2 C 0.6439(5) 0.3671(4) 0.8336(3) 0.0648(18) Uani 1 1 d . U
H8_2 H 0.6826 0.3284 0.8289 0.078 Uiso 1 1 calc R U
C9_2 C 0.5903(5) 0.3794(4) 0.7961(3) 0.0555(15) Uani 1 1 d . U
H9_2 H 0.5938 0.3506 0.7659 0.067 Uiso 1 1 calc R U
C10_2 C 0.5298(4) 0.4357(4) 0.8028(2) 0.0440(12) Uani 1 1 d . U
P1_3 P 0.67763(9) 0.71191(8) 0.77745(4) 0.0259(2) Uani 1 1 d . U
Br1_3 Br 0.59636(9) 0.63122(7) 1.05525(3) 0.0959(3) Uani 1 1 d . U
O1_3 O 0.6627(2) 0.8057(2) 0.78074(10) 0.0271(7) Uani 1 1 d . U
O2_3 O 0.7344(3) 0.6905(2) 0.74023(11) 0.0333(7) Uani 1 1 d . U
O3_3 O 0.5843(2) 0.6420(2) 0.77388(11) 0.0318(7) Uani 1 1 d . U
O4_3 O 0.6162(3) 0.8746(2) 0.92328(10) 0.0324(7) Uani 1 1 d . U
N1_3 N 0.6924(3) 0.7531(3) 0.86740(12) 0.0258(8) Uani 1 1 d . U
C1_3 C 0.7480(4) 0.7207(3) 0.83304(16) 0.0302(10) Uani 1 1 d . U
C2_3 C 0.8432(4) 0.7911(3) 0.83871(18) 0.0344(11) Uani 1 1 d . U
H2A_3 H 0.8328 0.8489 0.8375 0.052 Uiso 1 1 calc R U
H2B_3 H 0.8772 0.7739 0.8140 0.052 Uiso 1 1 calc R U
H2C_3 H 0.8807 0.7958 0.8683 0.052 Uiso 1 1 calc R U
C3_3 C 0.7657(4) 0.6291(4) 0.83333(18) 0.0379(12) Uani 1 1 d . U
H3A_3 H 0.8122 0.6351 0.8602 0.057 Uiso 1 1 calc R U
H3B_3 H 0.7898 0.6091 0.8054 0.057 Uiso 1 1 calc R U
H3C_3 H 0.7064 0.5854 0.8346 0.057 Uiso 1 1 calc R U
C4_3 C 0.6836(3) 0.7167(3) 0.90239(15) 0.0293(10) Uani 1 1 d . U
H4_3 H 0.7075 0.6669 0.9018 0.035 Uiso 1 1 calc R U
C5_3 C 0.6428(3) 0.7418(3) 0.94155(15) 0.0306(10) Uani 1 1 d . U
C6_3 C 0.6361(4) 0.6872(4) 0.97324(16) 0.0375(11) Uani 1 1 d . U
H6_3 H 0.6546 0.6341 0.9667 0.045 Uiso 1 1 calc R U
C7_3 C 0.6037(5) 0.7090(5) 1.0134(2) 0.0558(16) Uani 1 1 d . U
C8_3 C 0.5747(6) 0.7862(5) 1.0250(2) 0.0629(18) Uani 1 1 d . U
H8_3 H 0.5508 0.7997 1.0527 0.075 Uiso 1 1 calc R U
C9_3 C 0.5825(5) 0.8421(4) 0.99449(18) 0.0473(14) Uani 1 1 d . U
H9_3 H 0.5667 0.8963 1.0025 0.057 Uiso 1 1 calc R U
C10_3 C 0.6131(3) 0.8213(3) 0.95168(15) 0.0312(10) Uani 1 1 d . U
P1_4 P 0.45789(9) 0.93760(8) 0.76111(4) 0.0284(3) Uani 1 1 d . U
Br1_4 Br 0.62751(6) 0.98286(6) 0.48390(2) 0.0672(2) Uani 1 1 d . U
O1_4 O 0.5514(2) 0.9216(2) 0.77975(10) 0.0274(7) Uani 1 1 d . U
O2_4 O 0.4191(3) 0.9853(2) 0.79998(10) 0.0327(7) Uani 1 1 d . U
O3_4 O 0.3883(2) 0.8517(2) 0.73302(11) 0.0325(7) Uani 1 1 d . U
O4_4 O 0.7404(3) 0.9765(3) 0.68093(11) 0.0379(8) Uani 1 1 d . U
N1_4 N 0.5551(3) 0.9825(3) 0.69365(13) 0.0309(8) Uani 1 1 d . U
C1_4 C 0.4888(4) 1.0138(3) 0.72142(16) 0.0302(10) Uani 1 1 d . U
C2_4 C 0.5452(4) 1.1074(3) 0.74952(18) 0.0384(11) Uani 1 1 d . U
H2A_4 H 0.6015 1.1037 0.7682 0.058 Uiso 1 1 calc R U
H2B_4 H 0.5057 1.1313 0.7696 0.058 Uiso 1 1 calc R U
H2C_4 H 0.5642 1.1468 0.7287 0.058 Uiso 1 1 calc R U
C3_4 C 0.3957(4) 1.0166(4) 0.69491(17) 0.0386(12) Uani 1 1 d . U
H3A_4 H 0.4096 1.0575 0.6743 0.058 Uiso 1 1 calc R U
H3B_4 H 0.3573 1.0374 0.7166 0.058 Uiso 1 1 calc R U
H3C_4 H 0.3610 0.9568 0.6769 0.058 Uiso 1 1 calc R U
C4_4 C 0.5532(4) 0.9941(3) 0.65234(17) 0.0364(11) Uani 1 1 d . U
H4_4 H 0.5004 1.0103 0.6400 0.044 Uiso 1 1 calc R U
C5_4 C 0.6228(4) 0.9852(4) 0.62225(17) 0.0388(11) Uani 1 1 d . U
C6_4 C 0.5998(5) 0.9870(4) 0.57565(18) 0.0439(13) Uani 1 1 d . U
H6_4 H 0.5387 0.9899 0.5645 0.053 Uiso 1 1 calc R U
C7_4 C 0.6628(5) 0.9849(4) 0.54707(18) 0.0451(13) Uani 1 1 d . U
C8_4 C 0.7564(5) 0.9878(5) 0.5625(2) 0.0511(14) Uani 1 1 d . U
H8_4 H 0.8017 0.9904 0.5423 0.061 Uiso 1 1 calc R U
C9_4 C 0.7802(4) 0.9867(4) 0.60781(18) 0.0450(13) Uani 1 1 d . U
H9_4 H 0.8435 0.9899 0.6188 0.054 Uiso 1 1 calc R U
C10_4 C 0.7148(4) 0.9812(4) 0.63851(17) 0.0374(11) Uani 1 1 d . U
P1_5 P 0.21032(9) 0.47121(9) 0.67332(4) 0.0329(3) Uani 1 1 d . U
Br1_5 Br -0.42788(4) 0.23111(5) 0.62670(3) 0.05811(17) Uani 1 1 d . U
O1_5 O 0.2120(3) 0.5663(2) 0.67221(11) 0.0364(8) Uani 1 1 d . U
O2_5 O 0.2969(3) 0.4668(2) 0.70349(12) 0.0377(8) Uani 1 1 d . U
O3_5 O 0.1997(3) 0.4104(3) 0.62557(12) 0.0427(9) Uani 1 1 d . U
O4_5 O -0.0527(3) 0.3076(3) 0.55938(13) 0.0510(10) Uani 1 1 d . U
N1_5 N 0.0277(3) 0.3837(3) 0.65215(14) 0.0360(9) Uani 1 1 d . U
C1_5 C 0.1022(4) 0.4206(3) 0.69518(15) 0.0337(10) Uani 1 1 d . U
C2_5 C 0.0780(4) 0.4907(4) 0.72920(17) 0.0420(13) Uani 1 1 d . U
H2A_5 H 0.0550 0.5307 0.7129 0.063 Uiso 1 1 calc R U
H2B_5 H 0.1345 0.5251 0.7515 0.063 Uiso 1 1 calc R U
H2C_5 H 0.0288 0.4617 0.7452 0.063 Uiso 1 1 calc R U
C3_5 C 0.1154(5) 0.3412(4) 0.7147(2) 0.0495(14) Uani 1 1 d . U
H3A_5 H 0.1662 0.3628 0.7412 0.074 Uiso 1 1 calc R U
H3B_5 H 0.1320 0.2991 0.6911 0.074 Uiso 1 1 calc R U
H3C_5 H 0.0566 0.3112 0.7241 0.074 Uiso 1 1 calc R U
C4_5 C -0.0594(4) 0.3674(4) 0.65817(17) 0.0381(11) Uani 1 1 d . U
H4_5 H -0.0716 0.3847 0.6884 0.046 Uiso 1 1 calc R U
C5_5 C -0.1403(4) 0.3246(4) 0.62184(17) 0.0390(12) Uani 1 1 d . U
C6_5 C -0.2303(4) 0.3067(4) 0.6369(2) 0.0440(12) Uani 1 1 d . U
H6_5 H -0.2348 0.3269 0.6681 0.053 Uiso 1 1 calc R U
C7_5 C -0.3097(4) 0.2601(4) 0.6057(2) 0.0476(13) Uani 1 1 d . U
C8_5 C -0.3040(5) 0.2319(5) 0.5595(2) 0.0561(16) Uani 1 1 d . U
H8_5 H -0.3599 0.1998 0.5383 0.067 Uiso 1 1 calc R U
C9_5 C -0.2189(5) 0.2501(5) 0.5446(2) 0.0608(18) Uani 1 1 d . U
H9_5 H -0.2167 0.2318 0.5129 0.073 Uiso 1 1 calc R U
C10_5 C -0.1328(4) 0.2962(4) 0.57556(19) 0.0436(13) Uani 1 1 d . U
P1_6 P 0.80180(9) 1.03664(8) 0.83345(4) 0.0288(3) Uani 1 1 d . U
Br1_6 Br 0.99454(6) 1.50412(4) 1.08183(2) 0.0628(2) Uani 1 1 d . U
O1_6 O 0.7428(2) 0.9752(2) 0.85931(10) 0.0292(7) Uani 1 1 d . U
O2_6 O 0.7634(3) 1.0148(2) 0.78274(11) 0.0333(7) Uani 1 1 d . U
O3_6 O 0.9071(2) 1.0411(2) 0.84115(11) 0.0310(7) Uani 1 1 d . U
O4_6 O 1.0612(3) 1.2027(2) 0.94827(12) 0.0359(8) Uani 1 1 d . U
N1_6 N 0.8817(3) 1.1820(3) 0.89960(13) 0.0296(8) Uani 1 1 d . U
C1_6 C 0.8013(4) 1.1506(3) 0.85973(15) 0.0311(10) Uani 1 1 d . U
C2_6 C 0.7057(4) 1.1483(4) 0.87516(18) 0.0378(11) Uani 1 1 d . U
H2A_6 H 0.6984 1.1170 0.9002 0.057 Uiso 1 1 calc R U
H2B_6 H 0.6547 1.1171 0.8493 0.057 Uiso 1 1 calc R U
H2C_6 H 0.7029 1.2094 0.8858 0.057 Uiso 1 1 calc R U
C3_6 C 0.8228(4) 1.2142(4) 0.82752(17) 0.0370(11) Uani 1 1 d . U
H3A_6 H 0.8267 1.2747 0.8438 0.056 Uiso 1 1 calc R U
H3B_6 H 0.7723 1.1950 0.8009 0.056 Uiso 1 1 calc R U
H3C_6 H 0.8830 1.2136 0.8172 0.056 Uiso 1 1 calc R U
C4_6 C 0.8828(4) 1.2472(3) 0.93243(17) 0.0353(11) Uani 1 1 d . U
H4_6 H 0.8294 1.2692 0.9311 0.042 Uiso 1 1 calc R U
C5_6 C 0.9567(4) 1.2895(3) 0.97063(17) 0.0359(11) Uani 1 1 d . U
C6_6 C 0.9427(5) 1.3601(4) 1.00283(19) 0.0448(13) Uani 1 1 d . U
H6_6 H 0.8846 1.3744 0.9994 0.054 Uiso 1 1 calc R U
C7_6 C 1.0126(5) 1.4076(4) 1.03894(18) 0.0469(13) Uani 1 1 d . U
C8_6 C 1.0986(5) 1.3865(4) 1.0444(2) 0.0505(14) Uani 1 1 d . U
H8_6 H 1.1474 1.4203 1.0691 0.061 Uiso 1 1 calc R U
C9_6 C 1.1114(5) 1.3177(4) 1.01411(19) 0.0452(13) Uani 1 1 d . U
H9_6 H 1.1693 1.3033 1.0187 0.054 Uiso 1 1 calc R U
C10_6 C 1.0418(4) 1.2665(3) 0.97600(18) 0.0359(11) Uani 1 1 d . U

loop_
_atom_site_aniso_label
_atom_site_aniso_U_11
_atom_site_aniso_U_22
_atom_site_aniso_U_33
_atom_site_aniso_U_23
_atom_site_aniso_U_13
_atom_site_aniso_U_12
Gd1 0.03506(13) 0.02521(12) 0.01719(11) 0.00382(8) -0.00061(8) 0.00503(9)
Gd2 0.03210(13) 0.02169(11) 0.02378(12) 0.00214(9) 0.00272(9) 0.00577(9)
Gd3 0.03239(12) 0.02315(12) 0.01771(11) 0.00376(8) -0.00057(8) 0.00605(9)
Gd4 0.03597(13) 0.02391(12) 0.01831(11) 0.00490(8) -0.00080(9) 0.00444(9)
Co1 0.0425(4) 0.0378(4) 0.0283(3) -0.0071(3) 0.0005(3) -0.0006(3)
Co2 0.0334(3) 0.0207(3) 0.0283(3) 0.0030(2) -0.0026(3) 0.0033(3)
Na1 0.0656(16) 0.0427(13) 0.0505(13) -0.0033(10) 0.0131(11) 0.0105(11)
Na2 0.0843(19) 0.0532(15) 0.0422(13) 0.0078(11) 0.0118(12) 0.0046(13)
N1 0.046(3) 0.070(3) 0.030(2) -0.017(2) -0.0005(19) 0.001(2)
N2 0.047(3) 0.053(3) 0.025(2) 0.0015(18) -0.0026(18) 0.001(2)
N3 0.034(2) 0.031(2) 0.035(2) -0.0021(16) -0.0011(16) 0.0019(16)
N4 0.033(2) 0.0200(18) 0.0255(18) 0.0018(14) -0.0067(15) 0.0023(15)
O21 0.056(3) 0.034(2) 0.069(3) -0.0049(19) 0.002(2) 0.0014(18)
O22 0.054(2) 0.0314(18) 0.0387(19) 0.0120(15) 0.0084(16) 0.0034(16)
O23 0.054(2) 0.098(3) 0.0261(18) 0.013(2) 0.0112(17) 0.045(2)
O24 0.051(2) 0.0333(19) 0.044(2) 0.0016(16) 0.0232(17) 0.0115(16)
O25 0.050(2) 0.041(2) 0.040(2) 0.0134(16) 0.0187(17) 0.0147(17)
O26 0.0417(19) 0.0397(19) 0.0223(16) 0.0042(14) 0.0034(14) 0.0152(16)
O41 0.138(6) 0.075(4) 0.084(4) 0.010(3) 0.052(4) 0.039(4)
O42 0.077(4) 0.043(3) 0.106(4) -0.012(3) -0.006(3) 0.014(2)
O43 0.065(3) 0.047(2) 0.071(3) 0.005(2) 0.012(2) 0.012(2)
O51 0.108(4) 0.110(5) 0.057(3) -0.019(3) 0.041(3) -0.028(4)
O52 0.068(3) 0.073(3) 0.103(4) 0.013(3) 0.007(3) 0.023(3)
O53 0.070(3) 0.054(3) 0.055(3) 0.019(2) 0.000(2) -0.008(2)
C1 0.059(4) 0.085(5) 0.057(4) -0.029(3) 0.000(3) 0.008(3)
C2 0.086(6) 0.120(6) 0.050(4) -0.031(4) 0.012(4) 0.026(5)
C3 0.108(8) 0.137(7) 0.061(5) -0.009(4) 0.007(5) 0.024(6)
C4 0.094(6) 0.128(6) 0.035(3) 0.007(4) 0.024(4) 0.022(5)
C5 0.057(4) 0.084(4) 0.039(3) 0.001(3) -0.008(3) -0.001(3)
C6 0.050(3) 0.071(4) 0.024(2) 0.004(2) -0.009(2) -0.005(3)
C7 0.059(4) 0.079(4) 0.041(3) 0.020(3) -0.017(3) -0.010(3)
C8 0.075(5) 0.064(4) 0.050(3) 0.015(3) -0.029(3) -0.004(3)
C9 0.079(5) 0.051(4) 0.048(3) 0.012(3) -0.026(3) 0.001(3)
C10 0.058(4) 0.044(3) 0.043(3) 0.003(2) -0.009(3) 0.002(3)
C11 0.035(3) 0.055(3) 0.043(3) 0.003(2) 0.005(2) 0.008(2)
C12 0.041(3) 0.080(4) 0.056(4) 0.011(3) 0.008(3) 0.021(3)
C13 0.044(3) 0.072(4) 0.055(4) 0.004(3) 0.000(3) 0.026(3)
C14 0.045(3) 0.045(3) 0.035(3) -0.001(2) -0.005(2) 0.017(2)
C15 0.034(2) 0.031(2) 0.026(2) -0.0027(18) -0.0059(17) 0.0079(18)
C16 0.036(2) 0.022(2) 0.025(2) 0.0002(17) -0.0092(17) 0.0055(17)
C17 0.039(3) 0.025(2) 0.026(2) 0.0018(18) -0.0082(18) 0.0055(19)
C18 0.041(3) 0.031(2) 0.025(2) 0.0055(19) -0.0114(19) 0.001(2)
C19 0.034(3) 0.036(3) 0.027(2) 0.0068(19) -0.0089(19) 0.003(2)
C20 0.031(2) 0.030(2) 0.025(2) 0.0034(18) -0.0024(17) 0.0084(18)
C21 0.061(4) 0.039(3) 0.059(4) 0.001(3) -0.003(3) -0.001(3)
C22 0.080(5) 0.037(3) 0.060(4) 0.012(3) 0.010(3) -0.005(3)
C23 0.137(9) 0.127(7) 0.076(6) 0.024(5) 0.018(6) 0.094(7)
C24 0.067(4) 0.051(4) 0.131(7) 0.013(5) 0.030(4) 0.022(4)
C25 0.088(5) 0.055(4) 0.041(3) 0.015(3) 0.035(3) 0.030(4)
C26 0.049(3) 0.054(3) 0.028(2) 0.005(2) 0.010(2) 0.022(3)
C41 0.120(8) 0.095(6) 0.061(5) -0.003(4) 0.023(5) 0.043(6)
C42 0.096(7) 0.047(4) 0.129(8) -0.010(4) 0.033(6) 0.012(4)
C43 0.086(6) 0.066(5) 0.099(6) 0.035(5) 0.001(5) 0.005(4)
C51 0.079(6) 0.114(8) 0.068(5) -0.015(5) 0.024(4) -0.016(5)
C52 0.085(6) 0.064(5) 0.116(7) 0.026(5) -0.014(5) 0.007(4)
C53 0.098(6) 0.052(4) 0.063(4) 0.024(3) 0.021(4) 0.011(4)
P1_1 0.0359(7) 0.0290(6) 0.0190(5) 0.0001(5) 0.0027(5) 0.0015(5)
Br1_1 0.0819(5) 0.0581(4) 0.0436(3) 0.0249(3) -0.0115(3) 0.0168(3)
O1_1 0.0341(17) 0.0273(16) 0.0201(14) 0.0031(12) 0.0051(12) 0.0067(13)
O2_1 0.049(2) 0.0361(19) 0.0281(17) 0.0000(14) 0.0123(15) 0.0087(16)
O3_1 0.0412(19) 0.0315(17) 0.0196(15) 0.0029(13) 0.0024(13) 0.0023(14)
O4_1 0.051(2) 0.053(2) 0.0250(17) 0.0179(16) 0.0045(15) 0.0189(18)
N1_1 0.042(2) 0.033(2) 0.0197(18) 0.0012(15) 0.0005(15) 0.0014(17)
C1_1 0.041(3) 0.038(3) 0.016(2) 0.0016(18) 0.0020(17) 0.001(2)
C2_1 0.043(3) 0.040(3) 0.024(2) -0.008(2) 0.004(2) 0.000(2)
C3_1 0.051(3) 0.057(3) 0.022(2) 0.008(2) 0.004(2) 0.004(3)
C4_1 0.048(3) 0.034(3) 0.020(2) 0.0024(19) -0.0007(19) 0.001(2)
C5_1 0.050(3) 0.035(3) 0.019(2) 0.0020(19) -0.0059(19) 0.004(2)
C6_1 0.063(3) 0.035(3) 0.024(2) 0.006(2) -0.007(2) 0.007(2)
C7_1 0.065(3) 0.035(3) 0.030(2) 0.007(2) -0.008(2) 0.011(2)
C8_1 0.060(3) 0.047(3) 0.034(3) 0.011(2) -0.009(2) 0.018(3)
C9_1 0.055(3) 0.052(3) 0.037(3) 0.013(2) 0.002(2) 0.019(3)
C10_1 0.047(3) 0.039(3) 0.025(2) 0.008(2) -0.0046(19) 0.010(2)
P1_2 0.0326(6) 0.0240(6) 0.0181(5) 0.0050(4) 0.0037(4) 0.0069(5)
Br1_2 0.0906(6) 0.0418(4) 0.1143(7) -0.0113(4) -0.0579(5) 0.0349(4)
O1_2 0.0390(18) 0.0296(16) 0.0142(14) 0.0065(12) 0.0085(12) 0.0136(14)
O2_2 0.044(2) 0.0363(19) 0.0202(15) 0.0061(13) 0.0035(13) 0.0174(16)
O3_2 0.0397(18) 0.0310(18) 0.0312(17) 0.0079(14) -0.0004(14) 0.0061(14)
O4_2 0.057(2) 0.0336(19) 0.0393(19) 0.0103(15) 0.0110(16) 0.0198(17)
N1_2 0.030(2) 0.0244(19) 0.033(2) 0.0091(15) 0.0041(15) 0.0051(16)
C1_2 0.034(2) 0.029(2) 0.018(2) 0.0065(16) 0.0063(16) 0.0104(18)
C2_2 0.036(3) 0.034(3) 0.036(3) 0.012(2) 0.008(2) 0.009(2)
C3_2 0.045(3) 0.044(3) 0.021(2) 0.0097(19) 0.0055(19) 0.016(2)
C4_2 0.040(3) 0.030(2) 0.035(2) 0.010(2) -0.002(2) 0.011(2)
C5_2 0.036(3) 0.026(2) 0.045(3) 0.0124(19) 0.003(2) 0.008(2)
C6_2 0.047(3) 0.024(2) 0.060(3) 0.012(2) -0.009(2) 0.009(2)
C7_2 0.046(3) 0.025(3) 0.088(4) 0.004(3) -0.014(3) 0.012(2)
C8_2 0.060(4) 0.039(3) 0.095(4) 0.006(3) -0.008(3) 0.027(3)
C9_2 0.063(4) 0.038(3) 0.070(4) 0.005(3) 0.010(3) 0.028(3)
C10_2 0.049(3) 0.029(3) 0.057(3) 0.012(2) 0.007(2) 0.015(2)
P1_3 0.0302(6) 0.0246(6) 0.0219(5) 0.0045(4) 0.0013(4) 0.0077(5)
Br1_3 0.1794(11) 0.0806(6) 0.0555(4) 0.0460(4) 0.0560(6) 0.0490(6)
O1_3 0.0383(18) 0.0211(15) 0.0202(14) 0.0041(12) 0.0024(12) 0.0069(13)
O2_3 0.0383(19) 0.0341(19) 0.0278(16) 0.0052(14) 0.0058(14) 0.0119(15)
O3_3 0.0325(17) 0.0276(17) 0.0329(17) 0.0053(13) 0.0026(13) 0.0067(13)
O4_3 0.0412(19) 0.0372(18) 0.0181(15) 0.0075(13) 0.0000(13) 0.0109(15)
N1_3 0.0301(19) 0.030(2) 0.0159(16) 0.0054(14) 0.0013(14) 0.0073(16)
C1_3 0.037(2) 0.025(2) 0.028(2) 0.0063(17) -0.0009(18) 0.0097(19)
C2_3 0.031(2) 0.033(3) 0.035(3) 0.005(2) -0.0034(19) 0.008(2)
C3_3 0.049(3) 0.032(3) 0.036(3) 0.012(2) -0.002(2) 0.017(2)
C4_3 0.031(2) 0.034(2) 0.021(2) 0.0066(17) -0.0016(17) 0.0067(19)
C5_3 0.027(2) 0.036(2) 0.023(2) 0.0062(17) -0.0012(17) 0.0013(19)
C6_3 0.047(3) 0.039(3) 0.024(2) 0.0107(19) 0.004(2) 0.006(2)
C7_3 0.081(5) 0.056(3) 0.034(3) 0.022(2) 0.012(3) 0.016(3)
C8_3 0.094(5) 0.069(4) 0.035(3) 0.021(3) 0.025(3) 0.028(4)
C9_3 0.065(4) 0.052(3) 0.028(2) 0.010(2) 0.014(2) 0.019(3)
C10_3 0.032(2) 0.039(2) 0.020(2) 0.0052(17) 0.0009(17) 0.008(2)
P1_4 0.0384(7) 0.0216(6) 0.0233(6) 0.0041(4) 0.0003(5) 0.0077(5)
Br1_4 0.0788(5) 0.1074(6) 0.0249(3) 0.0178(3) 0.0072(3) 0.0414(4)
O1_4 0.0324(17) 0.0273(16) 0.0220(15) 0.0096(12) 0.0013(12) 0.0062(13)
O2_4 0.048(2) 0.0324(18) 0.0198(15) 0.0046(13) 0.0052(14) 0.0166(16)
O3_4 0.0372(18) 0.0263(16) 0.0305(17) 0.0033(13) 0.0033(14) 0.0061(14)
O4_4 0.042(2) 0.044(2) 0.0247(16) 0.0159(14) 0.0007(14) 0.0028(16)
N1_4 0.037(2) 0.029(2) 0.0247(18) 0.0056(15) 0.0027(15) 0.0073(17)
C1_4 0.039(2) 0.026(2) 0.024(2) 0.0066(17) 0.0000(18) 0.0086(19)
C2_4 0.046(3) 0.029(2) 0.036(3) 0.008(2) 0.000(2) 0.006(2)
C3_4 0.049(3) 0.047(3) 0.023(2) 0.012(2) 0.001(2) 0.017(2)
C4_4 0.049(3) 0.030(3) 0.026(2) 0.0077(18) -0.0039(19) 0.008(2)
C5_4 0.051(3) 0.037(3) 0.026(2) 0.0083(19) 0.0004(19) 0.010(2)
C6_4 0.055(3) 0.051(3) 0.027(2) 0.011(2) 0.001(2) 0.018(3)
C7_4 0.062(3) 0.055(4) 0.023(2) 0.011(2) 0.008(2) 0.024(3)
C8_4 0.058(3) 0.060(4) 0.040(3) 0.022(3) 0.010(2) 0.017(3)
C9_4 0.048(3) 0.062(4) 0.029(2) 0.021(2) 0.011(2) 0.013(3)
C10_4 0.051(3) 0.036(3) 0.023(2) 0.0100(19) 0.0027(19) 0.008(2)
P1_5 0.0363(7) 0.0270(6) 0.0266(6) -0.0027(5) -0.0009(5) 0.0025(5)
Br1_5 0.0385(3) 0.0524(4) 0.0724(4) 0.0016(3) -0.0011(3) 0.0070(3)
O1_5 0.042(2) 0.0288(17) 0.0286(17) 0.0012(13) -0.0038(14) 0.0014(14)
O2_5 0.0354(18) 0.0265(17) 0.0414(19) -0.0029(14) -0.0030(14) 0.0034(14)
O3_5 0.045(2) 0.039(2) 0.0322(18) -0.0094(15) -0.0006(15) 0.0064(16)
O4_5 0.052(2) 0.055(3) 0.0285(18) -0.0090(17) 0.0002(16) 0.0000(18)
N1_5 0.041(2) 0.030(2) 0.0260(19) 0.0013(16) -0.0068(16) -0.0006(17)
C1_5 0.038(2) 0.035(2) 0.018(2) 0.0015(17) -0.0016(17) -0.0023(19)
C2_5 0.040(3) 0.052(3) 0.022(2) -0.002(2) -0.001(2) 0.002(2)
C3_5 0.056(4) 0.045(3) 0.039(3) 0.015(2) -0.004(3) 0.001(3)
C4_5 0.043(3) 0.036(3) 0.027(2) 0.006(2) -0.0010(19) 0.000(2)
C5_5 0.042(3) 0.038(3) 0.027(2) -0.001(2) -0.0024(19) 0.003(2)
C6_5 0.045(3) 0.036(3) 0.043(3) 0.006(2) 0.001(2) 0.004(2)
C7_5 0.041(3) 0.040(3) 0.051(3) -0.001(2) -0.003(2) 0.004(2)
C8_5 0.048(3) 0.057(4) 0.045(3) -0.006(3) -0.008(2) 0.002(3)
C9_5 0.052(3) 0.070(4) 0.039(3) -0.009(3) -0.008(2) 0.003(3)
C10_5 0.044(3) 0.043(3) 0.032(2) -0.001(2) 0.001(2) 0.001(2)
P1_6 0.0371(7) 0.0223(6) 0.0220(6) 0.0031(4) -0.0025(5) 0.0042(5)
Br1_6 0.1125(6) 0.0350(3) 0.0341(3) -0.0039(2) -0.0009(3) 0.0225(3)
O1_6 0.0383(18) 0.0242(16) 0.0202(15) 0.0051(12) -0.0032(12) 0.0034(13)
O2_6 0.047(2) 0.0287(17) 0.0188(15) 0.0065(12) -0.0013(13) 0.0034(15)
O3_6 0.0335(17) 0.0296(17) 0.0243(15) 0.0035(13) -0.0016(12) 0.0037(13)
O4_6 0.0375(19) 0.0262(17) 0.0351(17) 0.0016(14) -0.0083(14) 0.0030(14)
N1_6 0.039(2) 0.0236(19) 0.0211(17) 0.0042(14) -0.0049(15) 0.0046(16)
C1_6 0.041(2) 0.025(2) 0.022(2) 0.0038(17) -0.0084(18) 0.0067(18)
C2_6 0.042(3) 0.032(3) 0.036(3) 0.001(2) -0.004(2) 0.013(2)
C3_6 0.049(3) 0.034(3) 0.024(2) 0.010(2) -0.005(2) 0.007(2)
C4_6 0.042(3) 0.025(2) 0.037(2) 0.0074(19) -0.006(2) 0.011(2)
C5_6 0.049(3) 0.025(2) 0.029(2) 0.0061(18) -0.0046(19) 0.008(2)
C6_6 0.065(3) 0.029(3) 0.035(3) 0.002(2) -0.006(2) 0.015(2)
C7_6 0.077(4) 0.028(3) 0.030(2) 0.005(2) -0.005(2) 0.011(2)
C8_6 0.070(4) 0.025(3) 0.044(3) 0.003(2) -0.016(3) 0.005(2)
C9_6 0.054(3) 0.027(2) 0.043(3) 0.003(2) -0.016(2) 0.005(2)
C10_6 0.043(3) 0.019(2) 0.037(2) 0.0055(18) -0.006(2) -0.0008(19)

loop_
_atom_type_symbol
_atom_type_description
_atom_type_scat_dispersion_real
_atom_type_scat_dispersion_imag
_atom_type_scat_source
C C 0.0033 0.0016 'International Tables Vol C Tables 4.2.6.8 and 6.1.1.4'
N N 0.0061 0.0033 'International Tables Vol C Tables 4.2.6.8 and 6.1.1.4'
O O 0.0106 0.0060 'International Tables Vol C Tables 4.2.6.8 and 6.1.1.4'
P P 0.1023 0.0942 'International Tables Vol C Tables 4.2.6.8 and 6.1.1.4'
H H 0.0000 0.0000 'International Tables Vol C Tables 4.2.6.8 and 6.1.1.4'
Co Co 0.3494 0.9721 'International Tables Vol C Tables 4.2.6.8 and 6.1.1.4'
Br Br -0.2901 2.4595 'International Tables Vol C Tables 4.2.6.8 and 6.1.1.4'
Gd Gd -0.1653 3.9035 'International Tables Vol C Tables 4.2.6.8 and 6.1.1.4'
Na Na 0.0362 0.0249 'International Tables Vol C Tables 4.2.6.8 and 6.1.1.4'

loop_
_geom_angle_atom_site_label_1
_geom_angle_atom_site_label_2
_geom_angle_atom_site_label_3
_geom_angle
O4_1 Gd1 O3_4 95.06(14)
O4_1 Gd1 O1_5 89.85(14)
O3_4 Gd1 O1_5 172.40(13)
O4_1 Gd1 O1_1 144.26(12)
O3_4 Gd1 O1_1 90.53(12)
O1_5 Gd1 O1_1 82.11(12)
O4_1 Gd1 O23 72.34(13)
O3_4 Gd1 O23 86.56(16)
O1_5 Gd1 O23 100.47(16)
O1_1 Gd1 O23 143.34(12)
O4_1 Gd1 O1_2 144.13(12)
O3_4 Gd1 O1_2 93.05(12)
O1_5 Gd1 O1_2 86.29(12)
O1_1 Gd1 O1_2 70.32(10)
O23 Gd1 O1_2 73.36(12)
O4_1 Gd1 N1_1 72.30(14)
O3_4 Gd1 N1_1 84.73(13)
O1_5 Gd1 N1_1 91.28(13)
O1_1 Gd1 N1_1 73.13(13)
O23 Gd1 N1_1 142.59(15)
O1_2 Gd1 N1_1 143.35(13)
O4_1 Gd1 Gd2 161.20(11)
O3_4 Gd1 Gd2 103.74(9)
O1_5 Gd1 Gd2 71.45(9)
O1_1 Gd1 Gd2 37.40(8)
O23 Gd1 Gd2 108.36(10)
O1_2 Gd1 Gd2 36.13(7)
N1_1 Gd1 Gd2 109.06(10)
O3_3 Gd2 O4_2 86.48(14)
O3_3 Gd2 O2_5 164.87(13)
O4_2 Gd2 O2_5 90.64(14)
O3_3 Gd2 O1_2 105.31(12)
O4_2 Gd2 O1_2 139.15(12)
O2_5 Gd2 O1_2 86.51(12)
O3_3 Gd2 O24 84.04(13)
O4_2 Gd2 O24 74.28(13)
O2_5 Gd2 O24 80.89(13)
O1_2 Gd2 O24 144.60(12)
O3_3 Gd2 O1_1 89.18(12)
O4_2 Gd2 O1_1 150.02(12)
O2_5 Gd2 O1_1 85.92(12)
O1_2 Gd2 O1_1 70.42(10)
O24 Gd2 O1_1 75.77(12)
O3_3 Gd2 N1_2 86.84(12)
O4_2 Gd2 N1_2 70.93(13)
O2_5 Gd2 N1_2 106.25(13)
O1_2 Gd2 N1_2 70.87(11)
O24 Gd2 N1_2 144.47(13)
O1_1 Gd2 N1_2 138.43(11)
O3_3 Gd2 P1_2 89.66(9)
O4_2 Gd2 P1_2 121.05(9)
O2_5 Gd2 P1_2 104.49(9)
O1_2 Gd2 P1_2 24.53(7)
O24 Gd2 P1_2 163.12(9)
O1_1 Gd2 P1_2 88.53(7)
N1_2 Gd2 P1_2 50.12(9)
O3_3 Gd2 Na1 124.78(10)
O4_2 Gd2 Na1 73.12(11)
O2_5 Gd2 Na1 40.56(10)
O1_2 Gd2 Na1 123.79(9)
O24 Gd2 Na1 41.42(10)
O1_1 Gd2 Na1 85.31(8)
N1_2 Gd2 Na1 129.63(10)
P1_2 Gd2 Na1 144.81(5)
O3_3 Gd2 Gd1 109.84(9)
O4_2 Gd2 Gd1 163.67(11)
O2_5 Gd2 Gd1 73.81(9)
O1_2 Gd2 Gd1 37.34(7)
O24 Gd2 Gd1 107.27(10)
O1_1 Gd2 Gd1 36.31(7)
N1_2 Gd2 Gd1 108.13(9)
P1_2 Gd2 Gd1 60.30(2)
Na1 Gd2 Gd1 97.06(4)
O4_3 Gd3 O3_2 89.18(13)
O4_3 Gd3 O1_6 90.34(12)
O3_2 Gd3 O1_6 178.69(13)
O4_3 Gd3 O1_3 141.72(12)
O3_2 Gd3 O1_3 98.17(12)
O1_6 Gd3 O1_3 82.95(11)
O4_3 Gd3 O26 76.62(12)
O3_2 Gd3 O26 84.47(13)
O1_6 Gd3 O26 94.24(12)
O1_3 Gd3 O26 141.28(11)
O4_3 Gd3 O1_4 148.92(12)
O3_2 Gd3 O1_4 91.41(11)
O1_6 Gd3 O1_4 88.37(11)
O1_3 Gd3 O1_4 68.81(10)
O26 Gd3 O1_4 72.52(11)
O4_3 Gd3 N1_3 71.97(12)
O3_2 Gd3 N1_3 90.07(13)
O1_6 Gd3 N1_3 90.94(12)
O1_3 Gd3 N1_3 70.51(11)
O26 Gd3 N1_3 148.19(11)
O1_4 Gd3 N1_3 139.09(11)
O4_3 Gd3 Gd4 162.91(9)
O3_2 Gd3 Gd4 107.81(9)
O1_6 Gd3 Gd4 72.71(8)
O1_3 Gd3 Gd4 36.11(7)
O26 Gd3 Gd4 106.21(8)
O1_4 Gd3 Gd4 36.31(7)
N1_3 Gd3 Gd4 105.30(8)
O3_1 Gd4 O4_4 101.64(12)
O3_1 Gd4 O2_6 177.11(12)
O4_4 Gd4 O2_6 81.18(12)
O3_1 Gd4 O1_4 95.37(12)
O4_4 Gd4 O1_4 138.35(13)
O2_6 Gd4 O1_4 82.80(12)
O3_1 Gd4 O1_3 89.26(12)
O4_4 Gd4 O1_3 145.57(13)
O2_6 Gd4 O1_3 88.04(11)
O1_4 Gd4 O1_3 71.29(11)
O3_1 Gd4 O25 82.68(13)
O4_4 Gd4 O25 73.11(13)
O2_6 Gd4 O25 97.65(14)
O1_4 Gd4 O25 147.37(11)
O1_3 Gd4 O25 76.11(12)
O3_1 Gd4 N1_4 80.07(13)
O4_4 Gd4 N1_4 72.55(14)
O2_6 Gd4 N1_4 101.48(13)
O1_4 Gd4 N1_4 73.40(12)
O1_3 Gd4 N1_4 141.85(13)
O25 Gd4 N1_4 137.23(13)
O3_1 Gd4 Gd3 105.32(8)
O4_4 Gd4 Gd3 153.04(9)
O2_6 Gd4 Gd3 71.87(8)
O1_4 Gd4 Gd3 38.55(7)
O1_3 Gd4 Gd3 36.52(7)
O25 Gd4 Gd3 110.46(9)
N1_4 Gd4 Gd3 111.75(9)
O4_5 Co1 O21 93.6(2)
O4_5 Co1 N1_5 95.82(18)
O21 Co1 N1_5 91.6(2)
O4_5 Co1 O3_5 174.87(18)
O21 Co1 O3_5 88.15(19)
N1_5 Co1 O3_5 88.96(17)
O4_5 Co1 N1 87.58(19)
O21 Co1 N1 90.6(3)
N1_5 Co1 N1 175.8(2)
O3_5 Co1 N1 87.57(19)
O4_5 Co1 N2 88.1(2)
O21 Co1 N2 171.8(2)
N1_5 Co1 N2 96.3(2)
O3_5 Co1 N2 89.58(19)
N1 Co1 N2 81.4(2)
O4_6 Co2 O22 93.84(17)
O4_6 Co2 N1_6 95.37(16)
O22 Co2 N1_6 91.75(18)
O4_6 Co2 O3_6 174.89(16)
O22 Co2 O3_6 85.14(16)
N1_6 Co2 O3_6 89.66(16)
O4_6 Co2 N3 87.62(17)
O22 Co2 N3 91.49(19)
N1_6 Co2 N3 175.43(18)
O3_6 Co2 N3 87.40(16)
O4_6 Co2 N4 90.63(16)
O22 Co2 N4 172.19(17)
N1_6 Co2 N4 94.21(17)
O3_6 Co2 N4 89.85(15)
N3 Co2 N4 82.29(18)
O4_6 Co2 Na2 133.78(13)
O22 Co2 Na2 41.72(13)
N1_6 Co2 Na2 97.49(13)
O3_6 Co2 Na2 44.22(11)
N3 Co2 Na2 82.82(14)
N4 Co2 Na2 132.11(12)
O42 Na1 O41 98.1(3)
O42 Na1 O43 84.1(2)
O41 Na1 O43 117.2(2)
O42 Na1 O3_5 79.99(19)
O41 Na1 O3_5 106.8(2)
O43 Na1 O3_5 134.81(19)
O42 Na1 O2_5 111.5(2)
O41 Na1 O2_5 141.7(2)
O43 Na1 O2_5 90.35(17)
O3_5 Na1 O2_5 57.84(12)
O42 Na1 O24 161.9(2)
O41 Na1 O24 86.1(2)
O43 Na1 O24 78.28(17)
O3_5 Na1 O24 115.76(15)
O2_5 Na1 O24 73.34(13)
O42 Na1 P1_5 97.74(18)
O41 Na1 P1_5 126.8(2)
O43 Na1 P1_5 114.76(15)
O3_5 Na1 P1_5 29.18(8)
O2_5 Na1 P1_5 28.74(9)
O24 Na1 P1_5 93.62(11)
O42 Na1 Gd2 140.1(2)
O41 Na1 Gd2 121.7(2)
O43 Na1 Gd2 76.97(13)
O3_5 Na1 Gd2 88.83(10)
O2_5 Na1 Gd2 35.40(8)
O24 Na1 Gd2 38.89(8)
P1_5 Na1 Gd2 60.73(5)
O51 Na2 O53 102.0(3)
O51 Na2 O22 99.9(2)
O53 Na2 O22 126.1(2)
O51 Na2 O52 84.1(2)
O53 Na2 O52 81.4(2)
O22 Na2 O52 149.7(2)
O51 Na2 O3_6 138.4(3)
O53 Na2 O3_6 118.1(2)
O22 Na2 O3_6 65.90(14)
O52 Na2 O3_6 91.1(2)
O51 Na2 P1_6 163.7(3)
O53 Na2 P1_6 91.82(16)
O22 Na2 P1_6 78.21(12)
O52 Na2 P1_6 89.64(18)
O3_6 Na2 P1_6 26.39(9)
O51 Na2 Co2 119.2(2)
O53 Na2 Co2 133.80(18)
O22 Na2 Co2 32.56(10)
O52 Na2 Co2 120.37(19)
O3_6 Na2 Co2 33.90(8)
P1_6 Na2 Co2 52.18(5)
C1 N1 C5 119.4(6)
C1 N1 Co1 125.4(6)
C5 N1 Co1 115.1(5)
C10 N2 C6 118.8(6)
C10 N2 Co1 125.4(4)
C6 N2 Co1 115.8(5)
C11 N3 C15 120.0(5)
C11 N3 Co2 125.9(4)
C15 N3 Co2 114.1(3)
C20 N4 C16 119.5(4)
C20 N4 Co2 127.0(3)
C16 N4 Co2 113.5(3)
C21 O21 Co1 121.5(4)
C22 O22 Co2 120.4(4)
C22 O22 Na2 132.7(4)
Co2 O22 Na2 105.72(18)
C23 O23 Gd1 118.8(5)
C24 O24 Gd2 119.8(5)
C24 O24 Na1 117.0(4)
Gd2 O24 Na1 99.68(14)
C25 O25 Gd4 121.8(4)
C26 O26 Gd3 124.4(3)
C41 O41 Na1 126.2(6)
C42 O42 Na1 134.8(6)
C43 O43 Na1 119.5(5)
C51 O51 Na2 120.1(6)
C52 O52 Na2 100.1(5)
C53 O53 Na2 143.9(5)
N1 C1 C2 120.5(10)
C1 C2 C3 118.6(10)
C4 C3 C2 120.6(10)
C3 C4 C5 119.6(11)
N1 C5 C4 121.2(8)
N1 C5 C6 112.9(6)
C4 C5 C6 125.8(9)
N2 C6 C7 121.1(7)
N2 C6 C5 114.0(7)
C7 C6 C5 124.8(6)
C8 C7 C6 118.3(7)
C9 C8 C7 120.5(8)
C8 C9 C10 120.0(8)
N2 C10 C9 121.2(7)
N3 C11 C12 122.5(6)
C13 C12 C11 117.3(6)
C14 C13 C12 121.4(6)
C13 C14 C15 119.3(6)
N3 C15 C14 119.4(5)
N3 C15 C16 114.9(4)
C14 C15 C16 125.7(5)
N4 C16 C17 119.5(5)
N4 C16 C15 114.6(4)
C17 C16 C15 125.8(5)
C18 C17 C16 120.7(5)
C17 C18 C19 119.0(5)
C20 C19 C18 118.6(5)
N4 C20 C19 122.8(5)
O3_1 P1_1 O2_1 114.0(2)
O3_1 P1_1 O1_1 111.72(18)
O2_1 P1_1 O1_1 110.6(2)
O3_1 P1_1 C1_1 107.4(2)
O2_1 P1_1 C1_1 107.2(2)
O1_1 P1_1 C1_1 105.4(2)
P1_1 O1_1 Gd1 119.34(18)
P1_1 O1_1 Gd2 134.25(19)
Gd1 O1_1 Gd2 106.29(12)
P1_1 O3_1 Gd4 158.4(2)
C10_1 O4_1 Gd1 141.3(4)
C4_1 N1_1 C1_1 117.4(4)
C4_1 N1_1 Gd1 126.6(4)
C1_1 N1_1 Gd1 116.0(3)
N1_1 C1_1 C3_1 115.6(5)
N1_1 C1_1 C2_1 106.1(4)
C3_1 C1_1 C2_1 110.1(4)
N1_1 C1_1 P1_1 108.4(3)
C3_1 C1_1 P1_1 107.8(4)
C2_1 C1_1 P1_1 108.6(4)
N1_1 C4_1 C5_1 127.3(5)
C10_1 C5_1 C6_1 119.4(5)
C10_1 C5_1 C4_1 124.2(5)
C6_1 C5_1 C4_1 116.1(5)
C7_1 C6_1 C5_1 119.0(6)
C8_1 C7_1 C6_1 122.4(5)
C8_1 C7_1 Br1_1 118.8(5)
C6_1 C7_1 Br1_1 118.8(4)
C7_1 C8_1 C9_1 120.2(6)
C8_1 C9_1 C10_1 120.5(6)
O4_1 C10_1 C5_1 122.7(5)
O4_1 C10_1 C9_1 118.8(5)
C5_1 C10_1 C9_1 118.4(5)
O3_2 P1_2 O2_2 114.8(2)
O3_2 P1_2 O1_2 110.2(2)
O2_2 P1_2 O1_2 112.01(18)
O3_2 P1_2 C1_2 106.8(2)
O2_2 P1_2 C1_2 107.9(2)
O1_2 P1_2 C1_2 104.39(19)
O3_2 P1_2 Gd2 88.41(14)
O2_2 P1_2 Gd2 150.69(14)
O1_2 P1_2 Gd2 39.71(12)
C1_2 P1_2 Gd2 79.90(14)
P1_2 O1_2 Gd2 115.76(17)
P1_2 O1_2 Gd1 131.14(18)
Gd2 O1_2 Gd1 106.53(11)
P1_2 O3_2 Gd3 166.6(2)
C10_2 O4_2 Gd2 134.0(3)
C4_2 N1_2 C1_2 117.5(4)
C4_2 N1_2 Gd2 124.6(4)
C1_2 N1_2 Gd2 117.4(3)
N1_2 C1_2 C2_2 105.8(4)
N1_2 C1_2 C3_2 116.7(4)
C2_2 C1_2 C3_2 109.9(4)
N1_2 C1_2 P1_2 103.8(3)
C2_2 C1_2 P1_2 110.9(3)
C3_2 C1_2 P1_2 109.6(3)
N1_2 C4_2 C5_2 127.6(5)
C6_2 C5_2 C10_2 120.3(5)
C6_2 C5_2 C4_2 116.0(5)
C10_2 C5_2 C4_2 123.5(5)
C7_2 C6_2 C5_2 120.5(6)
C8_2 C7_2 C6_2 120.3(6)
C8_2 C7_2 Br1_2 121.7(5)
C6_2 C7_2 Br1_2 117.9(5)
C7_2 C8_2 C9_2 121.2(6)
C8_2 C9_2 C10_2 119.9(6)
O4_2 C10_2 C5_2 122.8(5)
O4_2 C10_2 C9_2 119.4(6)
C5_2 C10_2 C9_2 117.8(6)
O2_3 P1_3 O3_3 114.3(2)
O2_3 P1_3 O1_3 111.83(19)
O3_3 P1_3 O1_3 110.58(19)
O2_3 P1_3 C1_3 108.1(2)
O3_3 P1_3 C1_3 107.2(2)
O1_3 P1_3 C1_3 104.2(2)
P1_3 O1_3 Gd4 134.61(17)
P1_3 O1_3 Gd3 117.11(16)
Gd4 O1_3 Gd3 107.37(12)
P1_3 O3_3 Gd2 158.8(2)
C10_3 O4_3 Gd3 138.8(3)
C4_3 N1_3 C1_3 117.9(4)
C4_3 N1_3 Gd3 124.5(3)
C1_3 N1_3 Gd3 117.3(3)
N1_3 C1_3 C2_3 108.8(4)
N1_3 C1_3 C3_3 117.4(4)
C2_3 C1_3 C3_3 108.8(4)
N1_3 C1_3 P1_3 104.1(3)
C2_3 C1_3 P1_3 109.5(3)
C3_3 C1_3 P1_3 108.1(3)
N1_3 C4_3 C5_3 128.3(5)
C6_3 C5_3 C4_3 116.9(5)
C6_3 C5_3 C10_3 118.7(4)
C4_3 C5_3 C10_3 124.3(4)
C7_3 C6_3 C5_3 121.2(5)
C6_3 C7_3 C8_3 122.2(6)
C6_3 C7_3 Br1_3 119.0(5)
C8_3 C7_3 Br1_3 118.7(5)
C9_3 C8_3 C7_3 117.4(6)
C8_3 C9_3 C10_3 122.6(6)
O4_3 C10_3 C9_3 120.4(5)
O4_3 C10_3 C5_3 121.8(4)
C9_3 C10_3 C5_3 117.7(5)
O3_4 P1_4 O2_4 114.0(2)
O3_4 P1_4 O1_4 111.09(19)
O2_4 P1_4 O1_4 110.33(19)
O3_4 P1_4 C1_4 107.2(2)
O2_4 P1_4 C1_4 107.8(2)
O1_4 P1_4 C1_4 105.9(2)
P1_4 O1_4 Gd4 118.41(16)
P1_4 O1_4 Gd3 133.77(18)
Gd4 O1_4 Gd3 105.14(12)
P1_4 O3_4 Gd1 167.6(2)
C10_4 O4_4 Gd4 130.8(3)
C4_4 N1_4 C1_4 118.4(4)
C4_4 N1_4 Gd4 123.4(4)
C1_4 N1_4 Gd4 118.1(3)
N1_4 C1_4 C3_4 116.6(4)
N1_4 C1_4 C2_4 105.3(4)
C3_4 C1_4 C2_4 110.4(4)
N1_4 C1_4 P1_4 107.6(3)
C3_4 C1_4 P1_4 107.5(4)
C2_4 C1_4 P1_4 109.3(3)
N1_4 C4_4 C5_4 127.6(5)
C6_4 C5_4 C10_4 118.8(5)
C6_4 C5_4 C4_4 118.2(5)
C10_4 C5_4 C4_4 122.8(5)
C7_4 C6_4 C5_4 121.0(6)
C6_4 C7_4 C8_4 121.9(5)
C6_4 C7_4 Br1_4 119.8(5)
C8_4 C7_4 Br1_4 118.3(4)
C9_4 C8_4 C7_4 117.7(6)
C8_4 C9_4 C10_4 122.8(6)
O4_4 C10_4 C9_4 120.3(5)
O4_4 C10_4 C5_4 122.3(5)
C9_4 C10_4 C5_4 117.3(5)
O1_5 P1_5 O2_5 112.2(2)
O1_5 P1_5 O3_5 114.0(2)
O2_5 P1_5 O3_5 108.9(2)
O1_5 P1_5 C1_5 107.5(2)
O2_5 P1_5 C1_5 110.1(2)
O3_5 P1_5 C1_5 103.8(2)
O1_5 P1_5 Na1 128.39(17)
O2_5 P1_5 Na1 54.89(15)
O3_5 P1_5 Na1 54.25(16)
C1_5 P1_5 Na1 124.04(19)
P1_5 O1_5 Gd1 143.0(2)
P1_5 O2_5 Gd2 139.0(2)
P1_5 O2_5 Na1 96.37(18)
Gd2 O2_5 Na1 104.04(15)
P1_5 O3_5 Co1 114.4(2)
P1_5 O3_5 Na1 96.57(19)
Co1 O3_5 Na1 140.08(19)
C10_5 O4_5 Co1 125.9(3)
C4_5 N1_5 C1_5 116.5(4)
C4_5 N1_5 Co1 125.2(3)
C1_5 N1_5 Co1 118.1(3)
C2_5 C1_5 N1_5 112.0(4)
C2_5 C1_5 C3_5 113.9(4)
N1_5 C1_5 C3_5 107.8(4)
C2_5 C1_5 P1_5 110.1(4)
N1_5 C1_5 P1_5 103.5(3)
C3_5 C1_5 P1_5 109.1(4)
N1_5 C4_5 C5_5 124.5(5)
C10_5 C5_5 C6_5 121.0(5)
C10_5 C5_5 C4_5 123.8(5)
C6_5 C5_5 C4_5 115.0(5)
C7_5 C6_5 C5_5 119.2(5)
C6_5 C7_5 C8_5 120.8(6)
C6_5 C7_5 Br1_5 118.7(5)
C8_5 C7_5 Br1_5 120.5(5)
C9_5 C8_5 C7_5 120.5(6)
C8_5 C9_5 C10_5 121.7(6)
O4_5 C10_5 C5_5 124.6(5)
O4_5 C10_5 C9_5 118.6(5)
C5_5 C10_5 C9_5 116.8(6)
O2_6 P1_6 O1_6 112.91(19)
O2_6 P1_6 O3_6 110.6(2)
O1_6 P1_6 O3_6 113.11(19)
O2_6 P1_6 C1_6 109.8(2)
O1_6 P1_6 C1_6 106.4(2)
O3_6 P1_6 C1_6 103.5(2)
O2_6 P1_6 Na2 73.33(16)
O1_6 P1_6 Na2 153.18(16)
O3_6 P1_6 Na2 44.25(14)
C1_6 P1_6 Na2 94.91(18)
P1_6 O1_6 Gd3 140.01(18)
P1_6 O2_6 Gd4 139.4(2)
P1_6 O3_6 Co2 114.65(19)
P1_6 O3_6 Na2 109.36(19)
Co2 O3_6 Na2 101.88(16)
C10_6 O4_6 Co2 126.3(3)
C4_6 N1_6 C1_6 119.1(4)
C4_6 N1_6 Co2 124.0(3)
C1_6 N1_6 Co2 116.8(3)
N1_6 C1_6 C3_6 107.4(4)
N1_6 C1_6 C2_6 112.2(4)
C3_6 C1_6 C2_6 110.4(4)
N1_6 C1_6 P1_6 104.6(3)
C3_6 C1_6 P1_6 112.5(3)
C2_6 C1_6 P1_6 109.7(3)
N1_6 C4_6 C5_6 126.3(5)
C10_6 C5_6 C6_6 120.3(5)
C10_6 C5_6 C4_6 123.0(5)
C6_6 C5_6 C4_6 116.6(5)
C7_6 C6_6 C5_6 120.1(6)
C6_6 C7_6 C8_6 120.3(5)
C6_6 C7_6 Br1_6 120.2(5)
C8_6 C7_6 Br1_6 119.5(4)
C9_6 C8_6 C7_6 119.6(5)
C8_6 C9_6 C10_6 122.6(6)
O4_6 C10_6 C5_6 124.8(5)
O4_6 C10_6 C9_6 118.2(5)
C5_6 C10_6 C9_6 117.0(5)

loop_
_geom_bond_atom_site_label_1
_geom_bond_atom_site_label_2
_geom_bond_distance
Gd1 O4_1 2.238(4)
Gd1 O3_4 2.250(3)
Gd1 O1_5 2.294(3)
Gd1 O1_1 2.399(3)
Gd1 O23 2.403(4)
Gd1 O1_2 2.460(3)
Gd1 N1_1 2.574(4)
Gd1 Gd2 3.8888(4)
Gd2 O3_3 2.226(3)
Gd2 O4_2 2.277(4)
Gd2 O2_5 2.305(3)
Gd2 O1_2 2.392(3)
Gd2 O24 2.459(3)
Gd2 O1_1 2.461(3)
Gd2 N1_2 2.612(4)
Gd2 P1_2 3.3716(12)
Gd2 Na1 3.860(2)
Gd3 O4_3 2.232(3)
Gd3 O3_2 2.261(4)
Gd3 O1_6 2.263(3)
Gd3 O1_3 2.423(3)
Gd3 O26 2.435(3)
Gd3 O1_4 2.508(3)
Gd3 N1_3 2.612(4)
Gd3 Gd4 3.8855(5)
Gd4 O3_1 2.248(3)
Gd4 O4_4 2.273(3)
Gd4 O2_6 2.298(3)
Gd4 O1_4 2.384(3)
Gd4 O1_3 2.399(3)
Gd4 O25 2.465(4)
Gd4 N1_4 2.522(4)
Co1 O4_5 1.887(4)
Co1 O21 1.890(5)
Co1 N1_5 1.915(4)
Co1 O3_5 1.953(4)
Co1 N1 1.958(5)
Co1 N2 1.976(6)
Co2 O4_6 1.882(3)
Co2 O22 1.896(4)
Co2 N1_6 1.922(4)
Co2 O3_6 1.933(3)
Co2 N3 1.945(5)
Co2 N4 1.971(4)
Co2 Na2 3.392(3)
Na1 O42 2.276(6)
Na1 O41 2.313(6)
Na1 O43 2.372(6)
Na1 O3_5 2.568(5)
Na1 O2_5 2.587(4)
Na1 O24 2.591(5)
Na1 P1_5 3.143(3)
Na2 O51 2.313(7)
Na2 O53 2.336(6)
Na2 O22 2.345(5)
Na2 O52 2.371(7)
Na2 O3_6 2.417(4)
Na2 P1_6 3.268(3)
N1 C1 1.357(10)
N1 C5 1.393(10)
N2 C10 1.349(9)
N2 C6 1.353(8)
N3 C11 1.322(7)
N3 C15 1.372(7)
N4 C20 1.338(6)
N4 C16 1.369(6)
O21 C21 1.425(8)
O22 C22 1.399(7)
O23 C23 1.535(10)
O24 C24 1.459(9)
O25 C25 1.450(7)
O26 C26 1.426(6)
O41 C41 1.445(10)
O42 C42 1.408(9)
O43 C43 1.391(10)
O51 C51 1.388(10)
O52 C52 1.378(11)
O53 C53 1.449(10)
C1 C2 1.409(12)
C2 C3 1.424(16)
C3 C4 1.341(16)
C4 C5 1.396(10)
C5 C6 1.473(11)
C6 C7 1.422(11)
C7 C8 1.364(12)
C8 C9 1.345(12)
C9 C10 1.397(10)
C11 C12 1.405(9)
C12 C13 1.371(11)
C13 C14 1.359(9)
C14 C15 1.409(8)
C15 C16 1.428(7)
C16 C17 1.402(7)
C17 C18 1.374(8)
C18 C19 1.389(8)
C19 C20 1.387(7)
P1_1 O3_1 1.517(4)
P1_1 O2_1 1.519(4)
P1_1 O1_1 1.564(3)
P1_1 C1_1 1.854(5)
Br1_1 C7_1 1.924(5)
O4_1 C10_1 1.297(6)
N1_1 C4_1 1.304(7)
N1_1 C1_1 1.505(7)
C1_1 C3_1 1.542(7)
C1_1 C2_1 1.543(7)
C4_1 C5_1 1.452(8)
C5_1 C10_1 1.406(8)
C5_1 C6_1 1.431(7)
C6_1 C7_1 1.387(9)
C7_1 C8_1 1.361(9)
C8_1 C9_1 1.376(8)
C9_1 C10_1 1.442(8)
P1_2 O3_2 1.504(4)
P1_2 O2_2 1.519(4)
P1_2 O1_2 1.554(3)
P1_2 C1_2 1.843(5)
Br1_2 C7_2 1.899(7)
O4_2 C10_2 1.320(7)
N1_2 C4_2 1.284(6)
N1_2 C1_2 1.483(6)
C1_2 C2_2 1.523(7)
C1_2 C3_2 1.528(6)
C4_2 C5_2 1.457(7)
C5_2 C6_2 1.398(8)
C5_2 C10_2 1.407(8)
C6_2 C7_2 1.381(9)
C7_2 C8_2 1.365(11)
C8_2 C9_2 1.388(10)
C9_2 C10_2 1.432(8)
P1_3 O2_3 1.514(3)
P1_3 O3_3 1.514(4)
P1_3 O1_3 1.556(3)
P1_3 C1_3 1.839(5)
Br1_3 C7_3 1.918(6)
O4_3 C10_3 1.309(6)
N1_3 C4_3 1.297(6)
N1_3 C1_3 1.492(6)
C1_3 C2_3 1.530(7)
C1_3 C3_3 1.551(7)
C4_3 C5_3 1.421(7)
C5_3 C6_3 1.401(7)
C5_3 C10_3 1.440(7)
C6_3 C7_3 1.367(8)
C7_3 C8_3 1.404(10)
C8_3 C9_3 1.387(9)
C9_3 C10_3 1.421(7)
P1_4 O3_4 1.517(4)
P1_4 O2_4 1.523(3)
P1_4 O1_4 1.546(3)
P1_4 C1_4 1.866(5)
Br1_4 C7_4 1.910(5)
O4_4 C10_4 1.315(6)
N1_4 C4_4 1.289(7)
N1_4 C1_4 1.481(6)
C1_4 C3_4 1.539(7)
C1_4 C2_4 1.540(7)
C4_4 C5_4 1.462(8)
C5_4 C6_4 1.416(7)
C5_4 C10_4 1.425(8)
C6_4 C7_4 1.340(8)
C7_4 C8_4 1.406(9)
C8_4 C9_4 1.377(8)
C9_4 C10_4 1.408(8)
P1_5 O1_5 1.517(4)
P1_5 O2_5 1.521(4)
P1_5 O3_5 1.543(4)
P1_5 C1_5 1.847(5)
Br1_5 C7_5 1.902(6)
O4_5 C10_5 1.315(7)
N1_5 C4_5 1.292(7)
N1_5 C1_5 1.524(6)
C1_5 C2_5 1.513(7)
C1_5 C3_5 1.540(8)
C4_5 C5_5 1.457(7)
C5_5 C10_5 1.407(8)
C5_5 C6_5 1.432(8)
C6_5 C7_5 1.369(8)
C7_5 C8_5 1.397(9)
C8_5 C9_5 1.365(10)
C9_5 C10_5 1.431(8)
P1_6 O2_6 1.513(3)
P1_6 O1_6 1.521(4)
P1_6 O3_6 1.540(4)
P1_6 C1_6 1.844(5)
Br1_6 C7_6 1.912(6)
O4_6 C10_6 1.304(6)
N1_6 C4_6 1.288(7)
N1_6 C1_6 1.510(6)
C1_6 C3_6 1.527(7)
C1_6 C2_6 1.535(8)
C4_6 C5_6 1.428(7)
C5_6 C10_6 1.409(8)
C5_6 C6_6 1.416(8)
C6_6 C7_6 1.371(8)
C7_6 C8_6 1.405(10)
C8_6 C9_6 1.358(9)
C9_6 C10_6 1.417(7)
